data_4085170
loop_
_publ_author_name
'Wang, Fenhua'
'Wei, Yun'
'Wang, Shaowu'
'Zhu, Xiancui'
'Zhou, Shuangliu'
'Yang, Gaosheng'
'Gu, Xiaoxia'
'Zhang, Guangchao'
'Mu, Xiaolong'

_publ_section_title
;
 Synthesis, Characterization, and Reactivity of Lanthanide Amides
 Incorporating Neutral Pyrrole Ligand. Isolation and Characterization of
 Active Catalyst for Cyanosilylation of Ketones
;
_journal_issue 1
_journal_name_full Organometallics
_journal_page_first 86
_journal_paper_doi 10.1021/om500924q
_journal_volume 34
_journal_year 2015
_chemical_formula_sum 'C69 H126 N15 Nd3 Si6'
_chemical_formula_weight 1767.11
_chemical_name_systematic
;

 ?

;
_space_group_IT_number 161
_symmetry_cell_setting hexagonal
_symmetry_space_group_name_Hall 'R 3 -2"c'
_symmetry_space_group_name_H-M 'R 3 c :H'
_atom_sites_solution_hydrogens geom
_atom_sites_solution_primary direct
_atom_sites_solution_secondary difmap
_audit_creation_method SHELXL-97
_cell_angle_alpha 90.00
_cell_angle_beta 90.00
_cell_angle_gamma 120.00
_cell_formula_units_Z 6
_cell_length_a 22.5600(7)
_cell_length_b 22.5600(7)
_cell_length_c 30.0060(19)
_cell_measurement_reflns_used 9158
_cell_measurement_temperature 293(2)
_cell_measurement_theta_max 27.57
_cell_measurement_theta_min 2.49
_cell_volume 13225.6(10)
_computing_cell_refinement 'Bruker SMART'
_computing_data_collection 'Bruker SMART'
_computing_data_reduction 'Bruker SAINT'
_computing_molecular_graphics 'Bruker SHELXTL'
_computing_publication_material 'Bruker SHELXTL'
_computing_structure_refinement 'SHELXL-97 (Sheldrick, 1997)'
_computing_structure_solution 'SHELXS-97 (Sheldrick, 1990)'
_diffrn_ambient_temperature 293(2)
_diffrn_measured_fraction_theta_full 1.000
_diffrn_measured_fraction_theta_max 1.000
_diffrn_measurement_device_type 'CCD area detector'
_diffrn_measurement_method 'phi and omega scans'
_diffrn_radiation_monochromator graphite
_diffrn_radiation_source 'fine-focus sealed tube'
_diffrn_radiation_type MoK\a
_diffrn_radiation_wavelength 0.71073
_diffrn_reflns_av_R_equivalents 0.0310
_diffrn_reflns_av_sigmaI/netI 0.0292
_diffrn_reflns_limit_h_max 29
_diffrn_reflns_limit_h_min -29
_diffrn_reflns_limit_k_max 21
_diffrn_reflns_limit_k_min -29
_diffrn_reflns_limit_l_max 38
_diffrn_reflns_limit_l_min -39
_diffrn_reflns_number 36802
_diffrn_reflns_theta_full 27.62
_diffrn_reflns_theta_max 27.62
_diffrn_reflns_theta_min 1.71
_exptl_absorpt_coefficient_mu 1.866
_exptl_absorpt_correction_T_max 0.8354
_exptl_absorpt_correction_T_min 0.7935
_exptl_absorpt_correction_type multi-scan
_exptl_crystal_colour blue
_exptl_crystal_density_diffrn 1.331
_exptl_crystal_density_method 'not measured'
_exptl_crystal_description block
_exptl_crystal_F_000 5454
_exptl_crystal_size_max 0.13
_exptl_crystal_size_mid 0.12
_exptl_crystal_size_min 0.10
_refine_diff_density_max 0.733
_refine_diff_density_min -0.312
_refine_diff_density_rms 0.054
_refine_ls_abs_structure_details 'Flack H D (1983), Acta Cryst. A39, 876-881'
_refine_ls_abs_structure_Flack 0.000(10)
_refine_ls_extinction_method none
_refine_ls_goodness_of_fit_ref 0.994
_refine_ls_hydrogen_treatment mixed
_refine_ls_matrix_type full
_refine_ls_number_parameters 287
_refine_ls_number_reflns 6821
_refine_ls_number_restraints 1
_refine_ls_restrained_S_all 0.994
_refine_ls_R_factor_all 0.0300
_refine_ls_R_factor_gt 0.0258
_refine_ls_shift/su_max 0.001
_refine_ls_shift/su_mean 0.000
_refine_ls_structure_factor_coef Fsqd
_refine_ls_weighting_details 'calc w=1/[\s^2^(Fo^2^)+(0.0399P)^2^+0.0000P] where P=(Fo^2^+2Fc^2^)/3'
_refine_ls_weighting_scheme calc
_refine_ls_wR_factor_gt 0.0622
_refine_ls_wR_factor_ref 0.0640
_reflns_number_gt 6211
_reflns_number_total 6821
_reflns_threshold_expression >2sigma(I)
_cod_data_source_file om500924q_si_002.cif
_cod_data_source_block 8
_cod_depositor_comments
;
The following automatic conversions were performed:

'_symmetry_cell_setting' value 'Hexagonal' changed to 'hexagonal'
according to
/home/saulius/struct/COD-crude-data--automatic-downloads/rss-feeds/ACS/lib/dictionaries/cif_core.dic
dictionary named 'cif_core.dic' version 2.4.2 from 2011-04-26.

Automatic conversion script
Id: cif_fix_values 2935 2014-11-11 08:27:57Z andrius 

 Adding full bibliography for 4085164--4085170.cif.
;
_cod_original_sg_symbol_H-M R3c
_cod_database_code 4085170

loop_
_symmetry_equiv_pos_as_xyz
'x, y, z'
'-y, x-y, z'
'-x+y, -x, z'
'-y, -x, z+1/2'
'-x+y, y, z+1/2'
'x, x-y, z+1/2'
'x+2/3, y+1/3, z+1/3'
'-y+2/3, x-y+1/3, z+1/3'
'-x+y+2/3, -x+1/3, z+1/3'
'-y+2/3, -x+1/3, z+5/6'
'-x+y+2/3, y+1/3, z+5/6'
'x+2/3, x-y+1/3, z+5/6'
'x+1/3, y+2/3, z+2/3'
'-y+1/3, x-y+2/3, z+2/3'
'-x+y+1/3, -x+2/3, z+2/3'
'-y+1/3, -x+2/3, z+7/6'
'-x+y+1/3, y+2/3, z+7/6'
'x+1/3, x-y+2/3, z+7/6'

loop_
_atom_site_label
_atom_site_type_symbol
_atom_site_fract_x
_atom_site_fract_y
_atom_site_fract_z
_atom_site_U_iso_or_equiv
_atom_site_adp_type
_atom_site_occupancy
_atom_site_symmetry_multiplicity
_atom_site_calc_flag
_atom_site_refinement_flags
C1 C 0.6080(2) 0.8135(2) 0.02172(17) 0.0645(10) Uani 1 1 d .
C2 C 0.5949(2) 0.7964(2) -0.02223(16) 0.0675(11) Uani 1 1 d .
H2 H 0.5739 0.7523 -0.0339 0.081 Uiso 1 1 calc R
C3 C 0.6188(2) 0.8571(3) -0.04685(18) 0.0744(12) Uani 1 1 d .
H3 H 0.6157 0.8604 -0.0776 0.089 Uiso 1 1 calc R
C4 C 0.6474(2) 0.9106(3) -0.0174(2) 0.0785(14) Uani 1 1 d .
C5 C 0.5934(3) 0.7684(3) 0.06163(17) 0.0812(13) Uani 1 1 d .
H5A H 0.5789 0.7226 0.0520 0.122 Uiso 1 1 calc R
H5B H 0.5578 0.7686 0.0791 0.122 Uiso 1 1 calc R
H5C H 0.6341 0.7852 0.0794 0.122 Uiso 1 1 calc R
C6 C 0.6853(3) 0.9859(3) -0.0261(3) 0.123(3) Uani 1 1 d .
H6A H 0.7330 1.0041 -0.0198 0.185 Uiso 1 1 calc R
H6B H 0.6675 1.0078 -0.0072 0.185 Uiso 1 1 calc R
H6C H 0.6797 0.9942 -0.0567 0.185 Uiso 1 1 calc R
C7 C 0.6529(3) 0.9211(3) 0.06628(19) 0.0852(14) Uani 1 1 d .
H7A H 0.6971 0.9627 0.0651 0.102 Uiso 1 1 calc R
H7B H 0.6534 0.8934 0.0908 0.102 Uiso 1 1 calc R
C8 C 0.5972(2) 0.9391(2) 0.07388(18) 0.0779(12) Uani 1 1 d .
H8A H 0.5999 0.9543 0.1044 0.093 Uiso 1 1 calc R
H8B H 0.6055 0.9769 0.0545 0.093 Uiso 1 1 calc R
C9 C 0.4935(2) 0.8447(2) 0.10516(16) 0.0686(11) Uani 1 1 d .
H9A H 0.5248 0.8370 0.1231 0.082 Uiso 1 1 calc R
H9B H 0.4558 0.8004 0.0964 0.082 Uiso 1 1 calc R
C10 C 0.4661(3) 0.8815(3) 0.13304(18) 0.0847(14) Uani 1 1 d .
H10A H 0.5014 0.9291 0.1363 0.102 Uiso 1 1 calc R
H10B H 0.4276 0.8803 0.1177 0.102 Uiso 1 1 calc R
C11 C 0.3776(2) 0.8068(4) 0.19021(18) 0.109(2) Uani 1 1 d G
C12 C 0.3823(3) 0.7913(3) 0.23547(17) 0.167(4) Uani 1 1 d G
H12 H 0.3460 0.7612 0.2534 0.200 Uiso 1 1 calc R
C13 C 0.4520(4) 0.8296(4) 0.24850(14) 0.172(4) Uani 1 1 d G
H13 H 0.4695 0.8291 0.2765 0.207 Uiso 1 1 calc R
C14 C 0.4905(2) 0.8689(3) 0.21129(17) 0.1029(19) Uani 1 1 d G
C15 C 0.3189(4) 0.7810(6) 0.1616(3) 0.159(4) Uani 1 1 d .
H15A H 0.3104 0.7386 0.1485 0.238 Uiso 1 1 calc R
H15B H 0.3274 0.8136 0.1384 0.238 Uiso 1 1 calc R
H15C H 0.2798 0.7735 0.1786 0.238 Uiso 1 1 calc R
C16 C 0.5633(4) 0.9141(4) 0.2087(3) 0.134(3) Uani 1 1 d .
H16A H 0.5832 0.8935 0.1904 0.201 Uiso 1 1 calc R
H16B H 0.5827 0.9220 0.2380 0.201 Uiso 1 1 calc R
H16C H 0.5727 0.9568 0.1957 0.201 Uiso 1 1 calc R
C17 C 0.3703(3) 0.8522(3) -0.12062(18) 0.0862(15) Uani 1 1 d .
H17A H 0.3402 0.8405 -0.0955 0.129 Uiso 1 1 calc R
H17B H 0.3508 0.8157 -0.1421 0.129 Uiso 1 1 calc R
H17C H 0.3763 0.8935 -0.1340 0.129 Uiso 1 1 calc R
C18 C 0.5193(3) 0.9088(3) -0.14752(18) 0.0929(17) Uani 1 1 d .
H18A H 0.5133 0.9443 -0.1604 0.139 Uiso 1 1 calc R
H18B H 0.5129 0.8758 -0.1701 0.139 Uiso 1 1 calc R
H18C H 0.5647 0.9282 -0.1355 0.139 Uiso 1 1 calc R
C19 C 0.4429(3) 0.7767(2) -0.09843(16) 0.0767(12) Uani 1 1 d .
H19A H 0.4857 0.7796 -0.0909 0.115 Uiso 1 1 calc R
H19B H 0.4274 0.7543 -0.1267 0.115 Uiso 1 1 calc R
H19C H 0.4095 0.7510 -0.0760 0.115 Uiso 1 1 calc R
C20 C 0.5454(3) 1.0355(3) 0.0005(2) 0.0985(17) Uani 1 1 d .
H20A H 0.5413 1.0122 0.0281 0.148 Uiso 1 1 calc R
H20B H 0.5408 1.0749 0.0060 0.148 Uiso 1 1 calc R
H20C H 0.5894 1.0496 -0.0125 0.148 Uiso 1 1 calc R
C21 C 0.3949(3) 0.9552(3) -0.0108(3) 0.129(3) Uani 1 1 d .
H21A H 0.3578 0.9315 -0.0314 0.194 Uiso 1 1 calc R
H21B H 0.3966 0.9966 -0.0012 0.194 Uiso 1 1 calc R
H21C H 0.3881 0.9265 0.0145 0.194 Uiso 1 1 calc R
C22 C 0.4854(4) 1.0323(3) -0.0869(2) 0.119(2) Uani 1 1 d .
H22A H 0.5330 1.0639 -0.0923 0.178 Uiso 1 1 calc R
H22B H 0.4622 1.0573 -0.0803 0.178 Uiso 1 1 calc R
H22C H 0.4654 1.0045 -0.1129 0.178 Uiso 1 1 calc R
C23 C 0.35947(19) 0.77565(19) 0.01278(15) 0.0556(9) Uani 1 1 d .
N1 N 0.64040(17) 0.88327(18) 0.02430(14) 0.0692(9) Uani 1 1 d .
N2 N 0.52873(17) 0.88261(17) 0.06559(11) 0.0608(8) Uani 1 1 d .
N3 N 0.4438(2) 0.8504(2) 0.17778(13) 0.0826(11) Uani 1 1 d G
N4 N 0.48148(15) 0.90498(14) -0.05115(10) 0.0496(7) Uani 1 1 d .
N5 N 0.44041(18) 0.69848(19) 0.01009(16) 0.0721(10) Uani 1 1 d .
Nd1 Nd 0.489225(8) 0.830628(8) -0.000183(7) 0.04253(5) Uani 1 1 d .
Si1 Si 0.45506(5) 0.86548(6) -0.10180(3) 0.0555(2) Uani 1 1 d .
Si2 Si 0.47673(5) 0.97643(5) -0.03858(4) 0.0584(3) Uani 1 1 d .

loop_
_atom_site_aniso_label
_atom_site_aniso_U_11
_atom_site_aniso_U_22
_atom_site_aniso_U_33
_atom_site_aniso_U_23
_atom_site_aniso_U_13
_atom_site_aniso_U_12
C1 0.050(2) 0.056(2) 0.093(3) 0.006(2) -0.006(2) 0.0302(18)
C2 0.051(2) 0.069(3) 0.090(3) 0.002(2) 0.005(2) 0.035(2)
C3 0.060(2) 0.094(3) 0.084(3) 0.017(3) 0.016(2) 0.049(3)
C4 0.056(3) 0.072(3) 0.106(4) 0.027(3) 0.017(2) 0.030(2)
C5 0.085(3) 0.079(3) 0.091(3) 0.012(3) -0.010(3) 0.050(3)
C6 0.101(4) 0.084(4) 0.174(7) 0.061(4) 0.052(5) 0.038(4)
C7 0.066(3) 0.069(3) 0.106(4) -0.010(3) -0.029(3) 0.023(2)
C8 0.076(3) 0.055(2) 0.082(3) -0.011(2) -0.013(2) 0.017(2)
C9 0.079(3) 0.058(2) 0.071(3) -0.017(2) -0.017(2) 0.035(2)
C10 0.097(4) 0.091(3) 0.088(3) -0.017(3) -0.017(3) 0.063(3)
C11 0.101(5) 0.136(6) 0.083(4) -0.002(4) 0.011(3) 0.053(4)
C12 0.162(8) 0.229(11) 0.087(5) 0.005(6) 0.029(5) 0.081(8)
C13 0.206(11) 0.217(11) 0.083(5) -0.041(6) -0.021(6) 0.098(9)
C14 0.126(5) 0.134(5) 0.066(3) -0.028(3) -0.023(3) 0.078(5)
C15 0.087(5) 0.210(11) 0.159(8) -0.019(8) -0.005(5) 0.059(6)
C16 0.137(6) 0.135(6) 0.132(6) -0.061(5) -0.073(5) 0.070(5)
C17 0.064(3) 0.101(4) 0.087(3) -0.004(3) -0.021(2) 0.037(3)
C18 0.081(3) 0.107(4) 0.074(3) 0.005(3) 0.013(3) 0.035(3)
C19 0.094(3) 0.062(3) 0.071(3) -0.018(2) -0.017(2) 0.037(3)
C20 0.088(4) 0.076(3) 0.136(5) -0.029(3) -0.021(3) 0.044(3)
C21 0.084(4) 0.071(4) 0.232(9) -0.012(4) 0.051(5) 0.037(3)
C22 0.160(7) 0.084(4) 0.136(5) 0.023(4) -0.003(4) 0.079(4)
C23 0.0376(19) 0.0498(19) 0.078(3) 0.0049(18) 0.0023(17) 0.0207(16)
N1 0.0457(17) 0.058(2) 0.096(3) 0.0071(18) -0.0023(17) 0.0200(15)
N2 0.0614(19) 0.0472(17) 0.0632(19) -0.0058(14) -0.0127(15) 0.0193(15)
N3 0.090(3) 0.105(3) 0.064(2) -0.017(2) -0.009(2) 0.056(3)
N4 0.0459(15) 0.0469(15) 0.0605(17) 0.0008(12) -0.0022(12) 0.0266(13)
N5 0.0557(19) 0.057(2) 0.103(3) -0.008(2) -0.0013(19) 0.0277(17)
Nd1 0.03561(9) 0.03407(8) 0.05409(9) -0.00149(7) -0.00424(7) 0.01455(7)
Si1 0.0507(5) 0.0605(6) 0.0546(6) 0.0015(4) -0.0027(4) 0.0274(5)
Si2 0.0493(5) 0.0436(5) 0.0844(7) 0.0011(5) -0.0014(5) 0.0249(4)

loop_
_atom_type_symbol
_atom_type_description
_atom_type_scat_dispersion_real
_atom_type_scat_dispersion_imag
_atom_type_scat_source
C C 0.0033 0.0016 'International Tables Vol C Tables 4.2.6.8 and 6.1.1.4'
H H 0.0000 0.0000 'International Tables Vol C Tables 4.2.6.8 and 6.1.1.4'
N N 0.0061 0.0033 'International Tables Vol C Tables 4.2.6.8 and 6.1.1.4'
Nd Nd -0.1943 3.0179 'International Tables Vol C Tables 4.2.6.8 and 6.1.1.4'
Si Si 0.0817 0.0704 'International Tables Vol C Tables 4.2.6.8 and 6.1.1.4'

loop_
_geom_angle_atom_site_label_1
_geom_angle_atom_site_label_2
_geom_angle_atom_site_label_3
_geom_angle
_geom_angle_site_symmetry_1
C2 C1 N1 107.2(4) .
C2 C1 C5 129.6(4) .
N1 C1 C5 123.1(4) .
C2 C1 Nd1 75.0(2) .
N1 C1 Nd1 82.0(2) .
C5 C1 Nd1 111.1(3) .
C1 C2 C3 108.0(4) .
C1 C2 Nd1 78.2(2) .
C3 C2 Nd1 80.1(2) .
C1 C2 H2 126.0 .
C3 C2 H2 126.0 .
Nd1 C2 H2 108.7 .
C4 C3 C2 107.5(5) .
C4 C3 Nd1 81.9(3) .
C2 C3 Nd1 72.7(2) .
C4 C3 H3 126.2 .
C2 C3 H3 126.2 .
Nd1 C3 H3 111.8 .
N1 C4 C3 107.2(4) .
N1 C4 C6 122.9(6) .
C3 C4 C6 129.7(6) .
N1 C4 Nd1 75.4(2) .
C3 C4 Nd1 72.5(3) .
C6 C4 Nd1 121.5(4) .
C1 C5 H5A 109.5 .
C1 C5 H5B 109.5 .
H5A C5 H5B 109.5 .
C1 C5 H5C 109.5 .
H5A C5 H5C 109.5 .
H5B C5 H5C 109.5 .
C4 C6 H6A 109.5 .
C4 C6 H6B 109.5 .
H6A C6 H6B 109.5 .
C4 C6 H6C 109.5 .
H6A C6 H6C 109.5 .
H6B C6 H6C 109.5 .
N1 C7 C8 109.9(4) .
N1 C7 H7A 109.7 .
C8 C7 H7A 109.7 .
N1 C7 H7B 109.7 .
C8 C7 H7B 109.7 .
H7A C7 H7B 108.2 .
N2 C8 C7 113.6(4) .
N2 C8 H8A 108.9 .
C7 C8 H8A 108.9 .
N2 C8 H8B 108.9 .
C7 C8 H8B 108.9 .
H8A C8 H8B 107.7 .
N2 C9 C10 112.6(4) .
N2 C9 H9A 109.1 .
C10 C9 H9A 109.1 .
N2 C9 H9B 109.1 .
C10 C9 H9B 109.1 .
H9A C9 H9B 107.8 .
N3 C10 C9 112.1(4) .
N3 C10 H10A 109.2 .
C9 C10 H10A 109.2 .
N3 C10 H10B 109.2 .
C9 C10 H10B 109.2 .
H10A C10 H10B 107.9 .
C12 C11 N3 104.5(2) .
C12 C11 C15 129.8(6) .
N3 C11 C15 125.7(6) .
C11 C12 C13 108.0 .
C11 C12 H12 126.0 .
C13 C12 H12 126.0 .
C12 C13 C14 108.0 .
C12 C13 H13 126.0 .
C14 C13 H13 126.0 .
N3 C14 C13 104.5(3) .
N3 C14 C16 127.7(6) .
C13 C14 C16 127.6(5) .
C11 C15 H15A 109.5 .
C11 C15 H15B 109.5 .
H15A C15 H15B 109.5 .
C11 C15 H15C 109.5 .
H15A C15 H15C 109.5 .
H15B C15 H15C 109.5 .
C14 C16 H16A 109.5 .
C14 C16 H16B 109.5 .
H16A C16 H16B 109.5 .
C14 C16 H16C 109.5 .
H16A C16 H16C 109.5 .
H16B C16 H16C 109.5 .
Si1 C17 H17A 109.5 .
Si1 C17 H17B 109.5 .
H17A C17 H17B 109.5 .
Si1 C17 H17C 109.5 .
H17A C17 H17C 109.5 .
H17B C17 H17C 109.5 .
Si1 C18 H18A 109.5 .
Si1 C18 H18B 109.5 .
H18A C18 H18B 109.5 .
Si1 C18 H18C 109.5 .
H18A C18 H18C 109.5 .
H18B C18 H18C 109.5 .
Si1 C19 H19A 109.5 .
Si1 C19 H19B 109.5 .
H19A C19 H19B 109.5 .
Si1 C19 H19C 109.5 .
H19A C19 H19C 109.5 .
H19B C19 H19C 109.5 .
Si2 C20 H20A 109.5 .
Si2 C20 H20B 109.5 .
H20A C20 H20B 109.5 .
Si2 C20 H20C 109.5 .
H20A C20 H20C 109.5 .
H20B C20 H20C 109.5 .
Si2 C21 H21A 109.5 .
Si2 C21 H21B 109.5 .
H21A C21 H21B 109.5 .
Si2 C21 H21C 109.5 .
H21A C21 H21C 109.5 .
H21B C21 H21C 109.5 .
Si2 C22 H22A 109.5 .
Si2 C22 H22B 109.5 .
H22A C22 H22B 109.5 .
Si2 C22 H22C 109.5 .
H22A C22 H22C 109.5 .
H22B C22 H22C 109.5 .
N5 C23 Nd1 163.5(4) 2_665
C1 N1 C4 110.0(4) .
C1 N1 C7 123.7(4) .
C4 N1 C7 125.2(4) .
C1 N1 Nd1 72.0(2) .
C4 N1 Nd1 79.2(3) .
C7 N1 Nd1 106.3(3) .
C9 N2 C8 114.0(3) .
C9 N2 Nd1 117.2(2) .
C8 N2 Nd1 125.5(3) .
C10 N3 C14 119.7(5) .
C10 N3 C11 125.4(4) .
C14 N3 C11 114.8(4) .
Si2 N4 Si1 121.13(17) .
Si2 N4 Nd1 126.43(16) .
Si1 N4 Nd1 109.79(13) .
C23 N5 Nd1 175.9(4) 3_565
N2 Nd1 N4 110.68(11) .
N2 Nd1 C23 100.25(13) .
N4 Nd1 C23 88.26(11) .
N2 Nd1 N5 108.77(13) .
N4 Nd1 N5 138.62(12) .
C23 Nd1 N5 72.86(11) .
N2 Nd1 C2 100.02(13) .
N4 Nd1 C2 113.83(12) .
C23 Nd1 C2 141.95(13) .
N5 Nd1 C2 70.24(12) .
N2 Nd1 C1 73.98(13) .
N4 Nd1 C1 129.36(11) .
C23 Nd1 C1 141.95(12) .
N5 Nd1 C1 73.74(11) .
C2 Nd1 C1 26.78(13) .
N2 Nd1 C3 102.28(14) .
N4 Nd1 C3 88.09(11) .
C23 Nd1 C3 157.01(15) .
N5 Nd1 C3 95.40(13) .
C2 Nd1 C3 27.29(12) .
C1 Nd1 C3 43.97(14) .
N2 Nd1 N1 61.01(12) .
N4 Nd1 N1 110.11(10) .
C23 Nd1 N1 157.02(12) .
N5 Nd1 N1 99.45(11) .
C2 Nd1 N1 42.78(12) .
C1 Nd1 N1 25.98(10) .
C3 Nd1 N1 42.29(13) .
N2 Nd1 C4 78.64(15) .
N4 Nd1 C4 87.21(12) .
C23 Nd1 C4 174.60(13) .
N5 Nd1 C4 112.52(12) .
C2 Nd1 C4 43.19(13) .
C1 Nd1 C4 42.98(12) .
C3 Nd1 C4 25.65(14) .
N1 Nd1 C4 25.39(12) .
N4 Si1 C17 114.5(2) .
N4 Si1 C18 113.6(2) .
C17 Si1 C18 109.0(3) .
N4 Si1 C19 109.49(18) .
C17 Si1 C19 104.6(3) .
C18 Si1 C19 104.8(3) .
N4 Si2 C21 112.3(2) .
N4 Si2 C22 115.5(2) .
C21 Si2 C22 106.1(4) .
N4 Si2 C20 113.0(2) .
C21 Si2 C20 105.4(3) .
C22 Si2 C20 103.7(3) .

loop_
_geom_bond_atom_site_label_1
_geom_bond_atom_site_label_2
_geom_bond_distance
_geom_bond_site_symmetry_2
C1 C2 1.365(6) .
C1 N1 1.366(5) .
C1 C5 1.497(6) .
C1 Nd1 2.965(4) .
C2 C3 1.405(6) .
C2 Nd1 2.925(4) .
C2 H2 0.9300 .
C3 C4 1.370(7) .
C3 Nd1 3.019(4) .
C3 H3 0.9300 .
C4 N1 1.368(7) .
C4 C6 1.494(7) .
C4 Nd1 3.133(5) .
C5 H5A 0.9600 .
C5 H5B 0.9600 .
C5 H5C 0.9600 .
C6 H6A 0.9600 .
C6 H6B 0.9600 .
C6 H6C 0.9600 .
C7 N1 1.468(7) .
C7 C8 1.517(7) .
C7 H7A 0.9700 .
C7 H7B 0.9700 .
C8 N2 1.450(5) .
C8 H8A 0.9700 .
C8 H8B 0.9700 .
C9 N2 1.447(6) .
C9 C10 1.512(7) .
C9 H9A 0.9700 .
C9 H9B 0.9700 .
C10 N3 1.482(7) .
C10 H10A 0.9700 .
C10 H10B 0.9700 .
C11 C12 1.4200 .
C11 N3 1.365(7) .
C11 C15 1.435(9) .
C12 C13 1.4200 .
C12 H12 0.9300 .
C13 C14 1.4200 .
C13 H13 0.9300 .
C14 N3 1.363(6) .
C14 C16 1.438(9) .
C15 H15A 0.9600 .
C15 H15B 0.9600 .
C15 H15C 0.9600 .
C16 H16A 0.9600 .
C16 H16B 0.9600 .
C16 H16C 0.9600 .
C17 Si1 1.869(5) .
C17 H17A 0.9600 .
C17 H17B 0.9600 .
C17 H17C 0.9600 .
C18 Si1 1.877(5) .
C18 H18A 0.9600 .
C18 H18B 0.9600 .
C18 H18C 0.9600 .
C19 Si1 1.884(5) .
C19 H19A 0.9600 .
C19 H19B 0.9600 .
C19 H19C 0.9600 .
C20 Si2 1.867(5) .
C20 H20A 0.9600 .
C20 H20B 0.9600 .
C20 H20C 0.9600 .
C21 Si2 1.857(6) .
C21 H21A 0.9600 .
C21 H21B 0.9600 .
C21 H21C 0.9600 .
C22 Si2 1.866(6) .
C22 H22A 0.9600 .
C22 H22B 0.9600 .
C22 H22C 0.9600 .
C23 N5 1.140(5) 2_665
C23 Nd1 2.574(4) .
N1 Nd1 3.087(3) .
N2 Nd1 2.240(3) .
N4 Si2 1.710(3) .
N4 Si1 1.711(3) .
N4 Nd1 2.340(3) .
N5 C23 1.140(5) 3_565
N5 Nd1 2.629(4) .
